data_7033908
loop_
_publ_author_name
'Postle, Shawn'
'Stephan, Douglas W.'

_publ_section_title
;
 Reactions of iodine-nitrene reagents with boranes.
;
_journal_issue 10
_journal_name_full 'Dalton transactions (Cambridge, England : 2003)'
_journal_page_first 4436
_journal_page_last 4439
_journal_paper_doi 10.1039/c5dt00142k
_journal_volume 44
_journal_year 2015
_chemical_formula_moiety 'C18 H5 B Cl F10 N O2 S'
_chemical_formula_sum 'C18 H5 B Cl F10 N O2 S'
_chemical_formula_weight 535.57
_space_group_crystal_system triclinic
_space_group_IT_number 2
_space_group_name_Hall '-P 1'
_space_group_name_H-M_alt 'P -1'
_symmetry_Int_Tables_number 2
_symmetry_space_group_name_Hall '-P 1'
_symmetry_space_group_name_H-M 'P -1'
_audit_creation_date 2014-12-19
_audit_creation_method
;
Olex2 1.2
(compiled 2014.11.28 svn.r3106 for OlexSys, GUI svn.r4959)
;
_audit_update_record
;
2014-12-28 deposited with the CCDC.
2015-02-04 downloaded from the CCDC.
;
_cell_angle_alpha 76.807(3)
_cell_angle_beta 87.603(2)
_cell_angle_gamma 68.315(2)
_cell_formula_units_Z 2
_cell_length_a 8.3755(3)
_cell_length_b 11.2582(5)
_cell_length_c 11.2869(4)
_cell_measurement_reflns_used 9905
_cell_measurement_temperature 150
_cell_measurement_theta_max 27.48
_cell_measurement_theta_min 2.40
_cell_volume 961.79(7)
_computing_molecular_graphics 'Olex2 (Dolomanov et al., 2009)'
_computing_publication_material 'Olex2 (Dolomanov et al., 2009)'
_computing_structure_refinement 'olex2.refine (Bourhis et al., 2015)'
_diffrn_ambient_temperature 150.01
_diffrn_measured_fraction_theta_full 0.9982
_diffrn_measured_fraction_theta_max 0.9982
_diffrn_measurement_device_type 'Bruker APEX-II CCD'
_diffrn_measurement_method '\f and \w scans'
_diffrn_radiation_monochromator graphite
_diffrn_radiation_type 'Mo K\a'
_diffrn_radiation_wavelength 0.71073
_diffrn_reflns_av_R_equivalents 0.0280
_diffrn_reflns_av_unetI/netI 0.0220
_diffrn_reflns_limit_h_max 10
_diffrn_reflns_limit_h_min -10
_diffrn_reflns_limit_k_max 14
_diffrn_reflns_limit_k_min -14
_diffrn_reflns_limit_l_max 14
_diffrn_reflns_limit_l_min -14
_diffrn_reflns_number 16138
_diffrn_reflns_theta_full 27.4831
_diffrn_reflns_theta_max 27.48
_diffrn_reflns_theta_min 1.86
_diffrn_standards_number 0
_exptl_absorpt_coefficient_mu 0.421
_exptl_absorpt_correction_T_max 0.7456
_exptl_absorpt_correction_T_min 0.7071
_exptl_absorpt_correction_type multi-scan
_exptl_absorpt_process_details
;
SADABS-2008/1 (Bruker,2008) was used for absorption correction.
wR2(int) was 0.0471 before and 0.0328 after correction.
The Ratio of minimum to maximum transmission is 0.9484.
The \l/2 correction factor is 0.0015.
;
_exptl_crystal_colour colourless
_exptl_crystal_density_diffrn 1.8491
_exptl_crystal_description block
_exptl_crystal_F_000 529.0338
_exptl_crystal_size_max 0.3
_exptl_crystal_size_mid 0.2
_exptl_crystal_size_min 0.2
_refine_diff_density_max 0.3947
_refine_diff_density_min -0.3546
_refine_diff_density_rms 0.0617
_refine_ls_d_res_high 0.7700
_refine_ls_d_res_low 10.9769
_refine_ls_goodness_of_fit_ref 1.0660
_refine_ls_hydrogen_treatment constr
_refine_ls_matrix_type full
_refine_ls_number_constraints 10
_refine_ls_number_parameters 306
_refine_ls_number_reflns 4413
_refine_ls_number_restraints 0
_refine_ls_restrained_S_all 1.0660
_refine_ls_R_factor_all 0.0400
_refine_ls_R_factor_gt 0.0320
_refine_ls_shift/su_max 0.0000
_refine_ls_shift/su_mean 0.0000
_refine_ls_structure_factor_coef Fsqd
_refine_ls_weighting_details 'w=1/[\s^2^(Fo^2^)+(0.0386P)^2^+0.4322P] where P=(Fo^2^+2Fc^2^)/3'
_refine_ls_weighting_scheme calc
_refine_ls_wR_factor_gt 0.0786
_refine_ls_wR_factor_ref 0.0849
_reflns_Friedel_coverage 0.0
_reflns_limit_h_max 10
_reflns_limit_h_min -10
_reflns_limit_k_max 14
_reflns_limit_k_min -13
_reflns_limit_l_max 14
_reflns_limit_l_min 0
_reflns_number_gt 3779
_reflns_number_total 4413
_reflns_threshold_expression I>=2u(I)
_cod_data_source_file c5dt00142k2.cif
_cod_data_source_block sp015_0ma
_cod_depositor_comments 'Adding full bibliography for 7033906--7033909.cif.'
_cod_database_code 7033908
_olex2_refinement_description
;
1. Fixed Uiso
 At 1.2 times of:
  All C(H) groups, All N(H) groups
2.a Aromatic/amide H refined with riding coordinates:
 C18(H18), C17(H17), C15(H15), C14(H14), N1(H1)
;
_olex2_submission_special_instructions 'No special instructions were received'

loop_
_space_group_symop_id
_space_group_symop_operation_xyz
1 x,y,z
2 -x,-y,-z

loop_
_atom_site_label
_atom_site_type_symbol
_atom_site_fract_x
_atom_site_fract_y
_atom_site_fract_z
_atom_site_U_iso_or_equiv
_atom_site_adp_type
_atom_site_occupancy
_atom_site_refinement_flags_posn
Cl1 Cl 0.38123(6) 0.93216(5) -0.16117(5) 0.04415(13) Uani 1.000000 .
S1 S 0.39278(5) 0.51430(4) 0.31046(3) 0.02665(11) Uani 1.000000 .
F1 F 0.20421(11) 0.80242(9) 0.52225(9) 0.0297(2) Uani 1.000000 .
F2 F 0.01606(14) 0.94256(10) 0.67548(9) 0.0366(2) Uani 1.000000 .
F3 F -0.32225(14) 0.98340(11) 0.69344(10) 0.0408(3) Uani 1.000000 .
F4 F -0.46897(12) 0.86812(10) 0.56604(9) 0.0361(2) Uani 1.000000 .
F5 F -0.28245(12) 0.72270(10) 0.41648(9) 0.0346(2) Uani 1.000000 .
F6 F -0.04358(14) 0.47635(10) 0.33062(9) 0.0362(2) Uani 1.000000 .
F7 F -0.17559(14) 0.47532(11) 0.11749(10) 0.0421(3) Uani 1.000000 .
F8 F -0.21084(14) 0.67436(12) -0.07966(9) 0.0445(3) Uani 1.000000 .
F9 F -0.11586(15) 0.87658(11) -0.06189(9) 0.0463(3) Uani 1.000000 .
F10 F 0.01844(12) 0.87632(9) 0.15173(9) 0.0335(2) Uani 1.000000 .
O1 O 0.33179(16) 0.42246(11) 0.27885(11) 0.0334(3) Uani 1.000000 .
O2 O 0.55700(15) 0.46877(13) 0.37366(11) 0.0389(3) Uani 1.000000 .
N1 N 0.25391(16) 0.60008(13) 0.39761(12) 0.0264(3) Uani 1.000000 .
H1 H 0.29536(16) 0.59920(13) 0.46831(12) 0.0317(3) Uiso 1.000000 R
C1 C -0.03027(19) 0.75572(14) 0.46222(13) 0.0209(3) Uani 1.000000 .
C2 C 0.03896(19) 0.81330(14) 0.53279(13) 0.0218(3) Uani 1.000000 .
C3 C -0.0562(2) 0.88752(15) 0.61129(14) 0.0259(3) Uani 1.000000 .
C4 C -0.2277(2) 0.90734(15) 0.62139(14) 0.0276(3) Uani 1.000000 .
C5 C -0.3027(2) 0.85058(15) 0.55532(14) 0.0264(3) Uani 1.000000 .
C6 C -0.2039(2) 0.77718(15) 0.47796(14) 0.0239(3) Uani 1.000000 .
C7 C -0.00825(18) 0.67638(14) 0.24776(13) 0.0210(3) Uani 1.000000 .
C8 C -0.06005(19) 0.57640(15) 0.23457(14) 0.0243(3) Uani 1.000000 .
C9 C -0.1281(2) 0.57474(16) 0.12628(15) 0.0279(3) Uani 1.000000 .
C10 C -0.1466(2) 0.67606(18) 0.02632(14) 0.0294(4) Uani 1.000000 .
C11 C -0.0995(2) 0.77846(16) 0.03556(14) 0.0285(3) Uani 1.000000 .
C12 C -0.03204(19) 0.77750(15) 0.14589(14) 0.0232(3) Uani 1.000000 .
C13 C 0.39100(19) 0.63240(15) 0.17780(14) 0.0241(3) Uani 1.000000 .
C14 C 0.3491(2) 0.61596(16) 0.06632(14) 0.0256(3) Uani 1.000000 .
H14 H 0.3221(2) 0.54206(16) 0.06224(14) 0.0307(4) Uiso 1.000000 R
C15 C 0.3471(2) 0.70867(17) -0.03882(15) 0.0286(3) Uani 1.000000 .
H15 H 0.3198(2) 0.69877(17) -0.11598(15) 0.0343(4) Uiso 1.000000 R
C16 C 0.3854(2) 0.81604(17) -0.02967(16) 0.0303(4) Uani 1.000000 .
C17 C 0.4280(2) 0.83226(18) 0.08164(17) 0.0347(4) Uani 1.000000 .
H17 H 0.4544(2) 0.90640(18) 0.08578(17) 0.0416(5) Uiso 1.000000 R
C18 C 0.4315(2) 0.73958(17) 0.18580(16) 0.0317(4) Uani 1.000000 .
H18 H 0.4614(2) 0.74872(17) 0.26261(16) 0.0380(4) Uiso 1.000000 R
B1 B 0.0775(2) 0.67397(16) 0.37108(15) 0.0210(3) Uani 1.000000 .

loop_
_atom_site_aniso_label
_atom_site_aniso_U_11
_atom_site_aniso_U_22
_atom_site_aniso_U_33
_atom_site_aniso_U_12
_atom_site_aniso_U_13
_atom_site_aniso_U_23
Cl1 0.0462(3) 0.0456(3) 0.0445(3) -0.0239(2) 0.0138(2) -0.0079(2)
S1 0.0230(2) 0.0291(2) 0.02179(19) 0.00130(15) -0.00676(14) -0.01131(15)
F1 0.0239(5) 0.0343(5) 0.0358(5) -0.0119(4) -0.0019(4) -0.0148(4)
F2 0.0493(6) 0.0409(6) 0.0319(5) -0.0235(5) 0.0016(5) -0.0202(4)
F3 0.0473(6) 0.0434(6) 0.0369(6) -0.0163(5) 0.0181(5) -0.0230(5)
F4 0.0243(5) 0.0425(6) 0.0412(6) -0.0113(4) 0.0083(4) -0.0121(5)
F5 0.0254(5) 0.0486(6) 0.0389(6) -0.0165(4) -0.0002(4) -0.0221(5)
F6 0.0464(6) 0.0309(5) 0.0325(5) -0.0194(5) -0.0054(4) 0.0006(4)
F7 0.0440(6) 0.0461(6) 0.0504(7) -0.0236(5) -0.0042(5) -0.0254(5)
F8 0.0368(6) 0.0680(8) 0.0267(5) -0.0088(5) -0.0123(4) -0.0224(5)
F9 0.0505(7) 0.0497(7) 0.0251(5) -0.0124(5) -0.0093(5) 0.0093(5)
F10 0.0335(5) 0.0269(5) 0.0408(6) -0.0134(4) -0.0049(4) -0.0042(4)
O1 0.0425(7) 0.0266(6) 0.0274(6) -0.0063(5) -0.0047(5) -0.0091(5)
O2 0.0241(6) 0.0507(8) 0.0289(6) 0.0071(5) -0.0097(5) -0.0174(6)
N1 0.0233(7) 0.0339(7) 0.0192(6) -0.0029(5) -0.0065(5) -0.0124(5)
C1 0.0229(7) 0.0205(7) 0.0171(7) -0.0057(6) -0.0036(5) -0.0031(5)
C2 0.0221(7) 0.0217(7) 0.0204(7) -0.0075(6) -0.0026(6) -0.0026(6)
C3 0.0368(9) 0.0242(7) 0.0191(7) -0.0134(7) -0.0020(6) -0.0056(6)
C4 0.0355(9) 0.0250(8) 0.0212(7) -0.0092(7) 0.0076(6) -0.0077(6)
C5 0.0231(8) 0.0278(8) 0.0257(8) -0.0078(6) 0.0028(6) -0.0039(6)
C6 0.0253(8) 0.0248(7) 0.0219(7) -0.0096(6) -0.0033(6) -0.0049(6)
C7 0.0176(7) 0.0243(7) 0.0199(7) -0.0044(6) -0.0029(5) -0.0075(6)
C8 0.0230(7) 0.0247(7) 0.0239(7) -0.0067(6) -0.0018(6) -0.0058(6)
C9 0.0227(8) 0.0326(8) 0.0336(9) -0.0095(6) -0.0011(6) -0.0181(7)
C10 0.0205(7) 0.0447(10) 0.0205(7) -0.0036(7) -0.0058(6) -0.0159(7)
C11 0.0227(8) 0.0337(9) 0.0202(7) -0.0029(6) -0.0025(6) -0.0011(6)
C12 0.0184(7) 0.0232(7) 0.0262(8) -0.0051(6) -0.0027(6) -0.0061(6)
C13 0.0168(7) 0.0301(8) 0.0250(8) -0.0039(6) -0.0019(6) -0.0133(6)
C14 0.0240(8) 0.0294(8) 0.0258(8) -0.0082(6) -0.0014(6) -0.0135(6)
C15 0.0266(8) 0.0378(9) 0.0247(8) -0.0120(7) 0.0013(6) -0.0135(7)
C16 0.0218(8) 0.0358(9) 0.0352(9) -0.0115(7) 0.0081(6) -0.0118(7)
C17 0.0290(9) 0.0382(9) 0.0473(11) -0.0181(7) 0.0057(7) -0.0210(8)
C18 0.0247(8) 0.0413(9) 0.0352(9) -0.0113(7) -0.0023(7) -0.0217(8)
B1 0.0231(8) 0.0214(8) 0.0193(8) -0.0085(6) -0.0030(6) -0.0048(6)

loop_
_atom_type_symbol
_atom_type_scat_dispersion_real
_atom_type_scat_dispersion_imag
_atom_type_scat_Cromer_Mann_a1
_atom_type_scat_Cromer_Mann_a2
_atom_type_scat_Cromer_Mann_a3
_atom_type_scat_Cromer_Mann_a4
_atom_type_scat_Cromer_Mann_b1
_atom_type_scat_Cromer_Mann_b2
_atom_type_scat_Cromer_Mann_b3
_atom_type_scat_Cromer_Mann_b4
_atom_type_scat_Cromer_Mann_c
_atom_type_scat_source
_atom_type_scat_dispersion_source
C 0.00347 0.00161 2.31000 1.02000 1.58860 0.86500 20.84390 10.20750 0.56870 51.65120 0.215599998832 'International Tables Volume C Table 6.1.1.4 (pp. 500-502)' 'Henke, Gullikson and Davis, At. Data and Nucl. Data Tables, 1993, 54, 2'
B 0.00141 0.00067 2.05450 1.33260 1.09790 0.70680 23.21850 1.02100 60.34980 0.14030 -0.193200007081 'International Tables Volume C Table 6.1.1.4 (pp. 500-502)' 'Henke, Gullikson and Davis, At. Data and Nucl. Data Tables, 1993, 54, 2'
Cl 0.14873 0.16029 11.46040 7.19640 6.25560 1.64550 0.01040 1.16620 18.51940 47.77840 -9.55739974976 'International Tables Volume C Table 6.1.1.4 (pp. 500-502)' 'Henke, Gullikson and Davis, At. Data and Nucl. Data Tables, 1993, 54, 2'
H 0.00000 0.00000 0.49300 0.32291 0.14019 0.04081 10.51090 26.12570 3.14236 57.79970 0.0030380000826 'International Tables Volume C Table 6.1.1.4 (pp. 500-502)' 'Henke, Gullikson and Davis, At. Data and Nucl. Data Tables, 1993, 54, 2'
F 0.01794 0.01033 3.53920 2.64120 1.51700 1.02430 10.28250 4.29440 0.26150 26.14760 0.277599990368 'International Tables Volume C Table 6.1.1.4 (pp. 500-502)' 'Henke, Gullikson and Davis, At. Data and Nucl. Data Tables, 1993, 54, 2'
O 0.01158 0.00611 3.04850 2.28680 1.54630 0.86700 13.27710 5.70110 0.32390 32.90890 0.250800013542 'International Tables Volume C Table 6.1.1.4 (pp. 500-502)' 'Henke, Gullikson and Davis, At. Data and Nucl. Data Tables, 1993, 54, 2'
N 0.00653 0.00323 12.21260 3.13220 2.01250 1.16630 0.00570 9.89330 28.99750 0.58260 -11.5290002823 'International Tables Volume C Table 6.1.1.4 (pp. 500-502)' 'Henke, Gullikson and Davis, At. Data and Nucl. Data Tables, 1993, 54, 2'
S 0.12424 0.12443 6.90530 5.20340 1.43790 1.58630 1.46790 22.21510 0.25360 56.17200 0.866900026798 'International Tables Volume C Table 6.1.1.4 (pp. 500-502)' 'Henke, Gullikson and Davis, At. Data and Nucl. Data Tables, 1993, 54, 2'

loop_
_geom_angle_atom_site_label_1
_geom_angle_atom_site_label_2
_geom_angle_atom_site_label_3
_geom_angle
O2 S1 O1 119.87(8)
N1 S1 O1 109.95(7)
N1 S1 O2 105.03(7)
C13 S1 O1 108.65(7)
C13 S1 O2 108.18(8)
C13 S1 N1 104.02(7)
H1 N1 S1 116.35(4)
B1 N1 S1 127.31(11)
B1 N1 H1 116.35(8)
C6 C1 C2 114.82(13)
B1 C1 C2 122.91(13)
B1 C1 C6 122.27(13)
C1 C2 F1 119.95(13)
C3 C2 F1 116.86(13)
C3 C2 C1 123.13(14)
C2 C3 F2 120.71(14)
C4 C3 F2 119.82(14)
C4 C3 C2 119.46(14)
C3 C4 F3 119.81(15)
C5 C4 F3 120.19(15)
C5 C4 C3 119.98(14)
C4 C5 F4 120.22(14)
C6 C5 F4 120.83(14)
C6 C5 C4 118.95(14)
C1 C6 F5 119.64(13)
C5 C6 F5 116.71(14)
C5 C6 C1 123.64(14)
C12 C7 C8 116.16(13)
B1 C7 C8 122.20(13)
B1 C7 C12 121.62(13)
C7 C8 F6 119.25(13)
C9 C8 F6 118.05(14)
C9 C8 C7 122.70(15)
C8 C9 F7 120.65(15)
C10 C9 F7 120.03(14)
C10 C9 C8 119.32(15)
C9 C10 F8 119.65(16)
C11 C10 F8 120.29(16)
C11 C10 C9 120.06(14)
C10 C11 F9 120.17(14)
C12 C11 F9 120.59(15)
C12 C11 C10 119.23(15)
C7 C12 F10 119.23(13)
C11 C12 F10 118.20(14)
C11 C12 C7 122.51(14)
C14 C13 S1 118.77(12)
C18 C13 S1 119.89(12)
C18 C13 C14 121.34(16)
H14 C14 C13 120.39(10)
C15 C14 C13 119.21(15)
C15 C14 H14 120.39(9)
H15 C15 C14 120.51(9)
C16 C15 C14 118.99(15)
C16 C15 H15 120.51(10)
C15 C16 Cl1 118.81(13)
C17 C16 Cl1 119.36(13)
C17 C16 C15 121.83(16)
H17 C17 C16 120.43(10)
C18 C17 C16 119.14(16)
C18 C17 H17 120.43(10)
C17 C18 C13 119.48(15)
H18 C18 C13 120.26(10)
H18 C18 C17 120.26(10)
C1 B1 N1 119.64(13)
C7 B1 N1 119.42(13)
C7 B1 C1 120.92(13)

loop_
_geom_bond_atom_site_label_1
_geom_bond_atom_site_label_2
_geom_bond_distance
Cl1 C16 1.7315(18)
S1 O1 1.4252(12)
S1 O2 1.4344(12)
S1 N1 1.6616(13)
S1 C13 1.7574(17)
F1 C2 1.3462(17)
F2 C3 1.3391(17)
F3 C4 1.3359(18)
F4 C5 1.3367(18)
F5 C6 1.3496(17)
F6 C8 1.3428(18)
F7 C9 1.3431(18)
F8 C10 1.3390(17)
F9 C11 1.3398(18)
F10 C12 1.3431(17)
N1 H1 0.8800
N1 B1 1.407(2)
C1 C2 1.394(2)
C1 C6 1.394(2)
C1 B1 1.569(2)
C2 C3 1.380(2)
C3 C4 1.374(2)
C4 C5 1.383(2)
C5 C6 1.376(2)
C7 C8 1.386(2)
C7 C12 1.383(2)
C7 B1 1.583(2)
C8 C9 1.377(2)
C9 C10 1.377(2)
C10 C11 1.375(2)
C11 C12 1.385(2)
C13 C14 1.390(2)
C13 C18 1.391(2)
C14 H14 0.9500
C14 C15 1.386(2)
C15 H15 0.9500
C15 C16 1.386(2)
C16 C17 1.389(2)
C17 H17 0.9500
C17 C18 1.375(3)
C18 H18 0.9500
